data_7239701
loop_
_publ_author_name
'Flores, Linda'
'L\'opez Duarte, Ismael'
'G\'omez-Lor, Berta'
'Gutierrez-Puebla, Enrique'
'Hennrich, Gunther'

_publ_section_title
;
 Supramolecular synthesis with N-hetero-tolanes: liquid crystals and
 hydrogen-bonded and halogen-bonded co-crystals
;
_journal_issue 3
_journal_name_full CrystEngComm
_journal_page_first 416
_journal_page_last 419
_journal_paper_doi 10.1039/C9CE01551E
_journal_volume 22
_journal_year 2020
_chemical_formula_moiety 'C4 H3 O2, C18 H19 N'
_chemical_formula_sum 'C22 H22 N O2'
_chemical_formula_weight 332.40
_space_group_crystal_system triclinic
_space_group_IT_number 2
_space_group_name_Hall '-P 1'
_space_group_name_H-M_alt 'P -1'
_atom_sites_solution_hydrogens mixed
_atom_sites_solution_primary dual
_audit_block_doi 10.5517/ccdc.csd.cc20x57c
_audit_creation_date 2019-11-12
_audit_creation_method
;
Olex2 1.2
(compiled May 18 2018 14:05:52 for OlexSys, GUI svn.r5506)
;
_audit_update_record
;
2019-11-19 deposited with the CCDC.	2019-12-03 downloaded from the CCDC.
;
_cell_angle_alpha 73.485(9)
_cell_angle_beta 85.966(8)
_cell_angle_gamma 82.697(8)
_cell_formula_units_Z 2
_cell_length_a 5.9346(6)
_cell_length_b 11.9374(14)
_cell_length_c 13.4258(15)
_cell_measurement_reflns_used 1284
_cell_measurement_temperature 250
_cell_measurement_theta_max 65.49
_cell_measurement_theta_min 3.44
_cell_volume 903.91(18)
_computing_cell_refinement 'SAINT v8.37A (Bruker, 2015)'
_computing_data_reduction 'SAINT v8.37A (Bruker, 2015)'
_computing_molecular_graphics 'Olex2 (Dolomanov et al., 2009)'
_computing_publication_material 'Olex2 (Dolomanov et al., 2009)'
_computing_structure_refinement 'ShelXL (Sheldrick, 2015)'
_computing_structure_solution 'ShelXT (Sheldrick, 2015)'
_diffrn_ambient_temperature 250
_diffrn_detector 'Bruker VANTEC 500 area detector'
_diffrn_detector_area_resol_mean 7.9
_diffrn_detector_type ' area detector'
_diffrn_measured_fraction_theta_full 0.973
_diffrn_measured_fraction_theta_max 0.973
_diffrn_measurement_device 'four-circle diffractometer'
_diffrn_measurement_device_type 'Bruker X8 area detector'
_diffrn_measurement_method '\w and \f scans'
_diffrn_radiation_monochromator 'mirror optics'
_diffrn_radiation_probe x-ray
_diffrn_radiation_type CuK\a
_diffrn_radiation_wavelength 1.54178
_diffrn_reflns_av_R_equivalents 0.0628
_diffrn_reflns_av_unetI/netI 0.0820
_diffrn_reflns_Laue_measured_fraction_full 0.973
_diffrn_reflns_Laue_measured_fraction_max 0.973
_diffrn_reflns_limit_h_max 6
_diffrn_reflns_limit_h_min -6
_diffrn_reflns_limit_k_max 12
_diffrn_reflns_limit_k_min -13
_diffrn_reflns_limit_l_max 14
_diffrn_reflns_limit_l_min -14
_diffrn_reflns_number 6768
_diffrn_reflns_point_group_measured_fraction_full 0.973
_diffrn_reflns_point_group_measured_fraction_max 0.973
_diffrn_reflns_theta_full 58.908
_diffrn_reflns_theta_max 58.908
_diffrn_reflns_theta_min 3.436
_diffrn_source 'microsource X-ray tube'
_diffrn_source_type 'Incoatec I\ms'
_diffrn_standards_number 0
_exptl_absorpt_coefficient_mu 0.614
_exptl_absorpt_correction_T_max 0.7526
_exptl_absorpt_correction_T_min 0.5025
_exptl_absorpt_correction_type multi-scan
_exptl_absorpt_process_details
;
SADABS-2016/2 (Bruker,2016/2) was used for absorption correction.
wR2(int) was 0.0996 before and 0.0605 after correction.
The Ratio of minimum to maximum transmission is 0.6677.
The \l/2 correction factor is Not present.
;
_exptl_crystal_colour 'clear light colourless'
_exptl_crystal_colour_lustre clear
_exptl_crystal_colour_modifier light
_exptl_crystal_colour_primary colourless
_exptl_crystal_density_diffrn 1.221
_exptl_crystal_description plate
_exptl_crystal_F_000 354
_exptl_crystal_size_max 0.1
_exptl_crystal_size_mid 0.05
_exptl_crystal_size_min 0.05
_refine_diff_density_max 0.430
_refine_diff_density_min -0.631
_refine_diff_density_rms 0.111
_refine_ls_extinction_method none
_refine_ls_goodness_of_fit_ref 1.120
_refine_ls_hydrogen_treatment mixed
_refine_ls_matrix_type full
_refine_ls_number_parameters 230
_refine_ls_number_reflns 2530
_refine_ls_number_restraints 0
_refine_ls_restrained_S_all 1.120
_refine_ls_R_factor_all 0.1615
_refine_ls_R_factor_gt 0.1032
_refine_ls_shift/su_max 0.000
_refine_ls_shift/su_mean 0.000
_refine_ls_structure_factor_coef Fsqd
_refine_ls_weighting_details 'w=1/[\s^2^(Fo^2^)+(0.2000P)^2^] where P=(Fo^2^+2Fc^2^)/3'
_refine_ls_weighting_scheme calc
_refine_ls_wR_factor_gt 0.2683
_refine_ls_wR_factor_ref 0.3299
_reflns_Friedel_coverage 0.000
_reflns_number_gt 1583
_reflns_number_total 2530
_reflns_threshold_expression 'I > 2\s(I)'
_cod_data_source_file c9ce01551e2.cif
_cod_data_source_block 1xTerph
_cod_depositor_comments
;Adding full bibliography for 7239700--7239703.cif.

 Adding full bibliography for 7239700--7239703.cif.
;
_cod_database_code 7239701
_shelx_shelxl_version_number 2018/3
_shelx_space_group_comment
;
The symmetry employed for this shelxl refinement is uniquely defined
by the following loop, which should always be used as a source of
symmetry information in preference to the above space-group names.
They are only intended as comments.
;
_olex2_refinement_description
;
1. Fixed Uiso
 At 1.2 times of:
  All C(H) groups, All C(H,H) groups
 At 1.5 times of:
  All C(H,H,H) groups, All O(H) groups
2.a Secondary CH2 refined with riding coordinates:
 C00G(H00A,H00B), C00M(H00G,H00H), C00N(H00J,H00M), C00O(H00N,H00O)
2.b Aromatic/amide H refined with riding coordinates:
 C007(H007), C009(H009), C00A(H00S), C00C(H00C), C00D(H00D), C00E(H00E),
 C00F(H00F), C00I(H00I), C00K(H00K), C00L(H00L)
2.c Idealised Me refined as rotating group:
 C00P(H00P,H00Q,H00R)
;
_olex2_submission_special_instructions 'No special instructions were received'

loop_
_space_group_symop_operation_xyz
'x, y, z'
'-x, -y, -z'

loop_
_atom_site_label
_atom_site_type_symbol
_atom_site_fract_x
_atom_site_fract_y
_atom_site_fract_z
_atom_site_U_iso_or_equiv
_atom_site_adp_type
_atom_site_occupancy
_atom_site_site_symmetry_order
_atom_site_calc_flag
_atom_site_refinement_flags_posn
O001 O 0.3987(6) 0.1295(4) 0.6214(3) 0.0474(13) Uani 1 1 d .
O002 O 0.1053(7) 0.2630(3) 0.5641(3) 0.0432(12) Uani 1 1 d .
H002 H 0.170(11) 0.341(6) 0.583(5) 0.065 Uiso 1 1 d R
N003 N 0.3440(7) 0.4121(4) 0.6180(3) 0.0359(13) Uani 1 1 d .
C004 C 0.9023(9) 0.7984(5) 0.7737(4) 0.0307(14) Uani 1 1 d .
C005 C 0.2178(9) 0.1578(5) 0.5795(4) 0.0271(13) Uani 1 1 d .
C006 C 0.1033(9) 0.0765(5) 0.5395(4) 0.0320(14) Uani 1 1 d .
C007 C 0.9058(9) 0.9898(5) 0.7952(4) 0.0310(14) Uani 1 1 d .
H007 H 0.837170 1.066411 0.785438 0.037 Uiso 1 1 calc R
C008 C 1.1126(8) 0.9550(5) 0.8459(4) 0.0293(13) Uani 1 1 d .
C009 C 0.2154(9) -0.0335(5) 0.5377(4) 0.0327(14) Uani 1 1 d .
H009 H 0.360907 -0.055787 0.563108 0.039 Uiso 1 1 calc R
C00A C 0.1159(9) -0.1081(5) 0.4996(4) 0.0301(14) Uani 1 1 d .
H00S H 0.193576 -0.180813 0.499333 0.036 Uiso 1 1 calc R
C00B C 0.5855(9) 0.5617(5) 0.6825(4) 0.0291(14) Uani 1 1 d .
C00C C 0.3716(10) 0.5976(5) 0.6409(4) 0.0393(15) Uani 1 1 d .
H00C H 0.304286 0.673816 0.634843 0.047 Uiso 1 1 calc R
C00D C 0.8036(9) 0.9128(5) 0.7598(4) 0.0340(14) Uani 1 1 d .
H00D H 0.666713 0.937531 0.726256 0.041 Uiso 1 1 calc R
C00E C 1.2080(9) 0.8420(5) 0.8579(4) 0.0316(14) Uani 1 1 d .
H00E H 1.345559 0.817508 0.890933 0.038 Uiso 1 1 calc R
C00F C 0.5483(10) 0.3752(5) 0.6579(4) 0.0387(15) Uani 1 1 d .
H00F H 0.607643 0.297601 0.664530 0.046 Uiso 1 1 calc R
C00G C 1.2658(10) 1.2279(5) 0.9223(4) 0.0408(15) Uani 1 1 d .
H00A H 1.273337 1.187969 0.995960 0.049 Uiso 1 1 calc R
H00B H 1.419672 1.225805 0.892742 0.049 Uiso 1 1 calc R
C00H C 0.7933(9) 0.7143(5) 0.7399(4) 0.0329(14) Uani 1 1 d .
C00I C 0.2610(10) 0.5226(5) 0.6091(4) 0.0361(15) Uani 1 1 d .
H00I H 0.120170 0.549771 0.579614 0.043 Uiso 1 1 calc R
C00J C 0.7060(10) 0.6420(5) 0.7133(4) 0.0370(15) Uani 1 1 d .
C00K C 1.1083(9) 0.7625(5) 0.8229(4) 0.0392(15) Uani 1 1 d .
H00K H 1.177849 0.686079 0.832071 0.047 Uiso 1 1 calc R
C00L C 0.6752(10) 0.4458(5) 0.6897(4) 0.0391(15) Uani 1 1 d .
H00L H 0.818805 0.417164 0.715660 0.047 Uiso 1 1 calc R
C00M C 1.1285(9) 1.1619(5) 0.8720(4) 0.0344(14) Uani 1 1 d .
H00G H 0.974446 1.163306 0.901349 0.041 Uiso 1 1 calc R
H00H H 1.121752 1.200749 0.798095 0.041 Uiso 1 1 calc R
C00N C 1.1706(11) 1.3541(5) 0.9089(4) 0.0427(16) Uani 1 1 d .
H00J H 1.016012 1.356746 0.937640 0.051 Uiso 1 1 calc R
H00M H 1.165614 1.394884 0.835306 0.051 Uiso 1 1 calc R
C00O C 1.2293(10) 1.0380(6) 0.8879(5) 0.0442(16) Uani 1 1 d .
H00N H 1.242406 1.003060 0.962213 0.053 Uiso 1 1 calc R
H00O H 1.382687 1.039559 0.857783 0.053 Uiso 1 1 calc R
C00P C 1.3113(13) 1.4178(5) 0.9621(5) 0.062(2) Uani 1 1 d .
H00P H 1.463032 1.418047 0.932091 0.092 Uiso 1 1 calc GR
H00Q H 1.316353 1.377939 1.035033 0.092 Uiso 1 1 calc GR
H00R H 1.243032 1.497254 0.952562 0.092 Uiso 1 1 calc GR

loop_
_atom_site_aniso_label
_atom_site_aniso_U_11
_atom_site_aniso_U_22
_atom_site_aniso_U_33
_atom_site_aniso_U_23
_atom_site_aniso_U_13
_atom_site_aniso_U_12
O001 0.024(2) 0.065(3) 0.066(3) -0.035(2) -0.014(2) -0.008(2)
O002 0.043(2) 0.030(2) 0.066(3) -0.027(2) -0.022(2) 0.0005(19)
N003 0.027(3) 0.047(3) 0.038(3) -0.016(2) -0.001(2) -0.009(2)
C004 0.030(3) 0.038(4) 0.028(3) -0.014(2) 0.004(2) -0.011(3)
C005 0.024(3) 0.029(3) 0.033(3) -0.014(2) -0.004(2) -0.004(2)
C006 0.029(3) 0.039(4) 0.028(3) -0.007(2) 0.002(2) -0.009(3)
C007 0.026(3) 0.029(3) 0.043(3) -0.015(3) 0.001(3) -0.006(2)
C008 0.025(3) 0.035(3) 0.031(3) -0.013(2) 0.005(2) -0.009(2)
C009 0.023(3) 0.038(3) 0.043(3) -0.020(3) -0.011(2) -0.005(3)
C00A 0.027(3) 0.027(3) 0.038(3) -0.012(2) -0.005(2) 0.002(2)
C00B 0.036(3) 0.030(3) 0.028(3) -0.017(2) 0.000(2) -0.009(3)
C00C 0.044(4) 0.034(3) 0.044(4) -0.019(3) -0.011(3) 0.003(3)
C00D 0.022(3) 0.050(4) 0.033(3) -0.013(3) -0.005(2) -0.011(3)
C00E 0.024(3) 0.029(3) 0.049(3) -0.020(3) -0.013(3) -0.002(2)
C00F 0.040(4) 0.033(4) 0.046(4) -0.016(3) -0.004(3) -0.006(3)
C00G 0.044(4) 0.042(4) 0.043(3) -0.018(3) -0.006(3) -0.015(3)
C00H 0.038(3) 0.038(4) 0.029(3) -0.016(3) -0.003(2) -0.013(3)
C00I 0.035(3) 0.034(4) 0.040(3) -0.012(3) -0.011(3) 0.003(3)
C00J 0.044(4) 0.033(3) 0.042(3) -0.018(3) 0.001(3) -0.014(3)
C00K 0.037(3) 0.040(4) 0.042(3) -0.014(3) -0.006(3) -0.001(3)
C00L 0.033(3) 0.036(4) 0.056(4) -0.023(3) -0.010(3) -0.003(3)
C00M 0.038(3) 0.028(3) 0.042(3) -0.013(3) -0.008(3) -0.008(3)
C00N 0.052(4) 0.042(4) 0.037(3) -0.011(3) -0.008(3) -0.013(3)
C00O 0.031(3) 0.057(4) 0.051(4) -0.024(3) 0.001(3) -0.012(3)
C00P 0.102(6) 0.024(4) 0.070(5) -0.019(3) -0.019(4) -0.027(4)

loop_
_atom_type_symbol
_atom_type_description
_atom_type_scat_dispersion_real
_atom_type_scat_dispersion_imag
_atom_type_scat_source
C C 0.0181 0.0091 'International Tables Vol C Tables 4.2.6.8 and 6.1.1.4'
H H 0.0000 0.0000 'International Tables Vol C Tables 4.2.6.8 and 6.1.1.4'
N N 0.0311 0.0180 'International Tables Vol C Tables 4.2.6.8 and 6.1.1.4'
O O 0.0492 0.0322 'International Tables Vol C Tables 4.2.6.8 and 6.1.1.4'

loop_
_geom_angle_atom_site_label_1
_geom_angle_atom_site_label_2
_geom_angle_atom_site_label_3
_geom_angle
_geom_angle_site_symmetry_1
_geom_angle_site_symmetry_3
C005 O002 H002 125(3) . .
C00I N003 C00F 117.9(5) . .
C00D C004 C00H 121.3(5) . .
C00D C004 C00K 119.4(5) . .
C00K C004 C00H 119.3(5) . .
O001 C005 O002 123.5(5) . .
O001 C005 C006 122.9(5) . .
O002 C005 C006 113.6(4) . .
C009 C006 C005 120.3(5) . .
C009 C006 C00A 118.2(5) . 2_556
C00A C006 C005 121.5(5) 2_556 .
C008 C007 H007 119.5 . .
C00D C007 H007 119.5 . .
C00D C007 C008 121.1(5) . .
C007 C008 C00O 122.4(5) . .
C00E C008 C007 117.5(5) . .
C00E C008 C00O 120.0(5) . .
C006 C009 H009 119.3 . .
C00A C009 C006 121.3(5) . .
C00A C009 H009 119.3 . .
C006 C00A H00S 119.8 2_556 .
C009 C00A C006 120.5(5) . 2_556
C009 C00A H00S 119.8 . .
C00C C00B C00J 120.6(5) . .
C00C C00B C00L 116.5(5) . .
C00L C00B C00J 122.8(5) . .
C00B C00C H00C 119.8 . .
C00I C00C C00B 120.5(5) . .
C00I C00C H00C 119.8 . .
C004 C00D H00D 119.8 . .
C007 C00D C004 120.4(5) . .
C007 C00D H00D 119.8 . .
C008 C00E H00E 118.7 . .
C008 C00E C00K 122.5(5) . .
C00K C00E H00E 118.7 . .
N003 C00F H00F 118.4 . .
N003 C00F C00L 123.2(5) . .
C00L C00F H00F 118.4 . .
H00A C00G H00B 107.7 . .
C00M C00G H00A 108.8 . .
C00M C00G H00B 108.8 . .
C00N C00G H00A 108.8 . .
C00N C00G H00B 108.8 . .
C00N C00G C00M 113.8(5) . .
C00J C00H C004 178.4(6) . .
N003 C00I C00C 122.9(5) . .
N003 C00I H00I 118.6 . .
C00C C00I H00I 118.6 . .
C00H C00J C00B 175.4(6) . .
C004 C00K H00K 120.5 . .
C00E C00K C004 119.0(5) . .
C00E C00K H00K 120.5 . .
C00B C00L H00L 120.5 . .
C00F C00L C00B 118.9(5) . .
C00F C00L H00L 120.5 . .
C00G C00M H00G 109.3 . .
C00G C00M H00H 109.3 . .
H00G C00M H00H 108.0 . .
C00O C00M C00G 111.5(5) . .
C00O C00M H00G 109.3 . .
C00O C00M H00H 109.3 . .
C00G C00N H00J 109.1 . .
C00G C00N H00M 109.1 . .
C00G C00N C00P 112.4(5) . .
H00J C00N H00M 107.9 . .
C00P C00N H00J 109.1 . .
C00P C00N H00M 109.1 . .
C008 C00O H00N 107.4 . .
C008 C00O H00O 107.4 . .
C00M C00O C008 119.9(5) . .
C00M C00O H00N 107.4 . .
C00M C00O H00O 107.4 . .
H00N C00O H00O 106.9 . .
C00N C00P H00P 109.5 . .
C00N C00P H00Q 109.5 . .
C00N C00P H00R 109.5 . .
H00P C00P H00Q 109.5 . .
H00P C00P H00R 109.5 . .
H00Q C00P H00R 109.5 . .

loop_
_geom_bond_atom_site_label_1
_geom_bond_atom_site_label_2
_geom_bond_distance
_geom_bond_site_symmetry_2
O001 C005 1.211(6) .
O002 H002 1.15(7) .
O002 C005 1.313(6) .
N003 C00F 1.331(7) .
N003 C00I 1.323(7) .
C004 C00D 1.383(7) .
C004 C00H 1.448(7) .
C004 C00K 1.391(8) .
C005 C006 1.484(7) .
C006 C009 1.400(8) .
C006 C00A 1.403(7) 2_556
C007 H007 0.9300 .
C007 C008 1.404(7) .
C007 C00D 1.366(7) .
C008 C00E 1.365(7) .
C008 C00O 1.526(8) .
C009 H009 0.9300 .
C009 C00A 1.357(7) .
C00A H00S 0.9300 .
C00B C00C 1.390(8) .
C00B C00J 1.428(7) .
C00B C00L 1.396(7) .
C00C H00C 0.9300 .
C00C C00I 1.349(8) .
C00D H00D 0.9300 .
C00E H00E 0.9300 .
C00E C00K 1.381(7) .
C00F H00F 0.9300 .
C00F C00L 1.368(8) .
C00G H00A 0.9700 .
C00G H00B 0.9700 .
C00G C00M 1.511(7) .
C00G C00N 1.505(8) .
C00H C00J 1.207(7) .
C00I H00I 0.9300 .
C00K H00K 0.9300 .
C00L H00L 0.9300 .
C00M H00G 0.9700 .
C00M H00H 0.9700 .
C00M C00O 1.484(8) .
C00N H00J 0.9700 .
C00N H00M 0.9700 .
C00N C00P 1.529(8) .
C00O H00N 0.9700 .
C00O H00O 0.9700 .
C00P H00P 0.9600 .
C00P H00Q 0.9600 .
C00P H00R 0.9600 .

loop_
_geom_hbond_atom_site_label_D
_geom_hbond_atom_site_label_H
_geom_hbond_atom_site_label_A
_geom_hbond_distance_DH
_geom_hbond_distance_HA
_geom_hbond_distance_DA
_geom_hbond_angle_DHA
_geom_hbond_publ_flag
O002 H002 N003 1.15(7) 1.59(7) 2.686(6) 158(5) yes
